data_2013651
loop_
_publ_author_name
'Chang,  Chia-Hsien'
'Christie, Robert  M.'
'Rosair, Georgina M.'

_publ_section_title
;
 C.I. Pigment Red 266
;
_journal_issue 10
_journal_name_full 'Acta Crystallographica Section C'
_journal_page_first o556
_journal_page_last o558
_journal_paper_doi 10.1107/S0108270103017906
_journal_volume 59
_journal_year 2003
_chemical_formula_iupac 'C25 H20 N4 O4'
_chemical_formula_moiety 'C25 H20 N4 O4'
_chemical_formula_sum 'C25 H20 N4 O4'
_chemical_formula_weight 440.45
_chemical_name_common 'C.I. Pigment Red 266'
_chemical_name_systematic
;
4-{[4-(aminocarbonyl)phenyl]hydrazono}-N-(2-methoxyphenyl)-3-oxo-
3,4-dihydronaphthalene-2-carboxamide
;
_space_group_IT_number 14
_symmetry_cell_setting monoclinic
_symmetry_space_group_name_Hall '-P 2yn'
_symmetry_space_group_name_H-M 'P 1 21/n 1'
_atom_sites_solution_hydrogens geom
_atom_sites_solution_primary direct
_atom_sites_solution_secondary difmap
_audit_creation_method SHELXL-97
_cell_angle_alpha 90.00
_cell_angle_beta 94.220(10)
_cell_angle_gamma 90.00
_cell_formula_units_Z 4
_cell_length_a 7.2540(10)
_cell_length_b 24.115(3)
_cell_length_c 11.565(2)
_cell_measurement_reflns_used 56
_cell_measurement_temperature 160(2)
_cell_measurement_theta_max 30.724
_cell_measurement_theta_min 6.708
_cell_volume 2017.6(5)
_computing_cell_refinement XSCANS
_computing_data_collection 'XSCANS (Siemens, 1996)'
_computing_data_reduction XSCANS
_computing_molecular_graphics 'SHELXTL (Bruker, 1999)'
_computing_publication_material SHELXTL
_computing_structure_refinement 'SHELXL97 (Sheldrick, 1997)'
_computing_structure_solution 'SHELXS97 (Sheldrick, 1997)'
_diffrn_ambient_temperature 160(2)
_diffrn_measured_fraction_theta_full 0.995
_diffrn_measured_fraction_theta_max 0.995
_diffrn_measurement_device_type 'Bruker P4'
_diffrn_measurement_method '\w scans'
_diffrn_radiation_monochromator graphite
_diffrn_radiation_source 'fine-focus sealed tube'
_diffrn_radiation_type MoK\a
_diffrn_radiation_wavelength 0.71073
_diffrn_reflns_av_R_equivalents 0.0258
_diffrn_reflns_av_sigmaI/netI 0.0386
_diffrn_reflns_limit_h_max 8
_diffrn_reflns_limit_h_min -1
_diffrn_reflns_limit_k_max 28
_diffrn_reflns_limit_k_min -1
_diffrn_reflns_limit_l_max 13
_diffrn_reflns_limit_l_min -13
_diffrn_reflns_number 4668
_diffrn_reflns_theta_full 25.02
_diffrn_reflns_theta_max 25.02
_diffrn_reflns_theta_min 1.96
_diffrn_standards_decay_% 0
_diffrn_standards_interval_count 97
_diffrn_standards_number 3
_exptl_absorpt_coefficient_mu 0.101
_exptl_absorpt_correction_type none
_exptl_crystal_colour red
_exptl_crystal_density_diffrn 1.450
_exptl_crystal_density_method 'not measured'
_exptl_crystal_description 'triangular plate'
_exptl_crystal_F_000 920
_exptl_crystal_size_max 0.54
_exptl_crystal_size_mid 0.42
_exptl_crystal_size_min 0.20
_refine_diff_density_max 0.195
_refine_diff_density_min -0.264
_refine_ls_extinction_method none
_refine_ls_goodness_of_fit_ref 1.010
_refine_ls_hydrogen_treatment mixed
_refine_ls_matrix_type full
_refine_ls_number_parameters 311
_refine_ls_number_reflns 3549
_refine_ls_number_restraints 0
_refine_ls_restrained_S_all 1.010
_refine_ls_R_factor_all 0.0581
_refine_ls_R_factor_gt 0.0418
_refine_ls_shift/su_max 0.000
_refine_ls_shift/su_mean 0.000
_refine_ls_structure_factor_coef Fsqd
_refine_ls_weighting_details 'calc w=1/[\s^2^(Fo^2^)+(0.0591P)^2^+0.3084P] where P=(Fo^2^+2Fc^2^)/3'
_refine_ls_weighting_scheme calc
_refine_ls_wR_factor_gt 0.1010
_refine_ls_wR_factor_ref 0.1103
_reflns_number_gt 2761
_reflns_number_total 3549
_reflns_threshold_expression 'I > 2\s(I)'
_cod_data_source_file ln1174.cif
_cod_data_source_block I
_cod_depositor_comments
;
The following automatic conversions were performed:
'_symmetry_cell_setting' value 'Monoclinic' changed to 'monoclinic'
according to '/home/saulius/struct/CIF-dictionaries/cif_core.dic'
dictionary named 'cif_core.dic' version 2.4.1 from 2010-06-29.

Automatic conversion script
Id: cif_fix_enum 1527 2010-12-29 10:47:43Z saulius 

The following automatic conversions were performed:

'_symmetry_cell_setting' value 'Monoclinic' changed to 'monoclinic'
according to /home/saulius/struct/CIF-dictionaries/cif_core.dic
dictionary named 'cif_core.dic' version 2.4.1 from 2010-06-29.

Automatic conversion script
Id: cif_fix_values 1715 2011-07-08 13:25:40Z adriana 
;
_cod_original_sg_symbol_H-M 'P 21/n'
_cod_database_code 2013651
_cod_database_fobs_code 2013651

loop_
_symmetry_equiv_pos_as_xyz
'x, y, z'
'-x+1/2, y+1/2, -z+1/2'
'-x, -y, -z'
'x-1/2, -y-1/2, z-1/2'

loop_
_atom_site_label
_atom_site_fract_x
_atom_site_fract_y
_atom_site_fract_z
_atom_site_U_iso_or_equiv
_atom_site_adp_type
_atom_site_calc_flag
_atom_site_refinement_flags
_atom_site_occupancy
_atom_site_disorder_assembly
_atom_site_disorder_group
_atom_site_type_symbol
N1 0.7260(2) 0.21014(5) 0.81610(12) 0.0239(3) Uani d . 1 . . N
H1 0.826(3) 0.1985(8) 0.7912(16) 0.029 Uiso d . 1 . . H
N2 0.70924(19) 0.26380(5) 0.81015(11) 0.0242(3) Uani d . 1 . . N
C10 0.5895(2) 0.17576(7) 0.85697(14) 0.0228(4) Uani d . 1 . . C
C11 0.6343(2) 0.11985(7) 0.86939(14) 0.0256(4) Uani d . 1 . . C
H11 0.7535 0.1071 0.8528 0.031 Uiso calc R 1 . . H
C12 0.5056(2) 0.08300(6) 0.90571(15) 0.0262(4) Uani d . 1 . . C
H12 0.5369 0.0449 0.9152 0.031 Uiso calc R 1 . . H
C13 0.3295(2) 0.10119(7) 0.92866(14) 0.0234(4) Uani d . 1 . . C
C14 0.2873(2) 0.15742(7) 0.91831(14) 0.0257(4) Uani d . 1 . . C
H14 0.1686 0.1702 0.9358 0.031 Uiso calc R 1 . . H
C15 0.4167(2) 0.19500(7) 0.88274(15) 0.0258(4) Uani d . 1 . . C
H15 0.3874 0.2333 0.8761 0.031 Uiso calc R 1 . . H
C16 0.1912(2) 0.05846(6) 0.95898(14) 0.0249(4) Uani d . 1 . . C
O17 0.21751(17) 0.00909(5) 0.93557(12) 0.0358(3) Uani d . 1 . . O
N18 0.0402(2) 0.07550(6) 1.00793(14) 0.0297(4) Uani d . 1 . . N
H18A -0.042(3) 0.0479(8) 1.0285(16) 0.036 Uiso d . 1 . . H
H18B 0.026(3) 0.1111(8) 1.0283(16) 0.036 Uiso d . 1 . . H
C20 0.8457(2) 0.29263(7) 0.76501(14) 0.0233(4) Uani d . 1 . . C
C21 1.0063(2) 0.26650(7) 0.71928(14) 0.0236(4) Uani d . 1 . . C
O21 1.02365(16) 0.21421(5) 0.72299(11) 0.0305(3) Uani d . 1 . . O
C22 1.1446(2) 0.30173(7) 0.67047(14) 0.0245(4) Uani d . 1 . . C
C23 1.1245(2) 0.35767(7) 0.67620(14) 0.0250(4) Uani d . 1 . . C
H23 1.2189 0.3802 0.6481 0.030 Uiso calc R 1 . . H
C24 0.9696(2) 0.38480(7) 0.72198(14) 0.0252(4) Uani d . 1 . . C
C25 0.9566(3) 0.44295(7) 0.72281(15) 0.0315(4) Uani d . 1 . . C
H25 1.0538 0.4647 0.6957 0.038 Uiso calc R 1 . . H
C26 0.8045(3) 0.46865(7) 0.76242(16) 0.0346(4) Uani d . 1 . . C
H26 0.7971 0.5080 0.7634 0.042 Uiso calc R 1 . . H
C27 0.6608(3) 0.43667(7) 0.80128(16) 0.0342(4) Uani d . 1 . . C
H27 0.5546 0.4545 0.8271 0.041 Uiso calc R 1 . . H
C28 0.6707(2) 0.37968(7) 0.80278(15) 0.0296(4) Uani d . 1 . . C
H28 0.5722 0.3586 0.8303 0.035 Uiso calc R 1 . . H
C29 0.8258(2) 0.35248(7) 0.76388(14) 0.0247(4) Uani d . 1 . . C
O30 1.42644(16) 0.31045(5) 0.57583(11) 0.0315(3) Uani d . 1 . . O
C31 1.3109(2) 0.27915(7) 0.61400(14) 0.0242(4) Uani d . 1 . . C
N32 1.3190(2) 0.22321(6) 0.60724(12) 0.0269(3) Uani d . 1 . . N
H32 1.228(3) 0.2058(8) 0.6389(16) 0.032 Uiso d . 1 . . H
C33 1.4588(2) 0.18879(7) 0.56802(14) 0.0265(4) Uani d . 1 . . C
C34 1.6272(2) 0.20672(8) 0.53259(15) 0.0305(4) Uani d . 1 . . C
H34 1.6537 0.2453 0.5299 0.037 Uiso calc R 1 . . H
C35 1.7574(3) 0.16828(8) 0.50092(16) 0.0374(5) Uani d . 1 . . C
H35 1.8735 0.1807 0.4779 0.045 Uiso calc R 1 . . H
C36 1.7193(3) 0.11237(8) 0.50274(17) 0.0416(5) Uani d . 1 . . C
H36 1.8086 0.0864 0.4803 0.050 Uiso calc R 1 . . H
C37 1.5502(3) 0.09372(8) 0.53736(16) 0.0373(5) Uani d . 1 . . C
H37 1.5240 0.0551 0.5385 0.045 Uiso calc R 1 . . H
C38 1.4208(2) 0.13150(7) 0.57008(15) 0.0304(4) Uani d . 1 . . C
O39 1.25075(18) 0.11823(5) 0.60622(11) 0.0383(3) Uani d . 1 . . O
C40 1.2120(3) 0.06142(7) 0.62649(19) 0.0444(5) Uani d . 1 . . C
H40A 1.2100 0.0410 0.5532 0.067 Uiso calc R 1 . . H
H40B 1.0914 0.0582 0.6589 0.067 Uiso calc R 1 . . H
H40C 1.3080 0.0460 0.6813 0.067 Uiso calc R 1 . . H

loop_
_atom_site_aniso_label
_atom_site_aniso_U_11
_atom_site_aniso_U_22
_atom_site_aniso_U_33
_atom_site_aniso_U_12
_atom_site_aniso_U_13
_atom_site_aniso_U_23
N1 0.0201(7) 0.0196(7) 0.0333(8) -0.0004(6) 0.0111(6) 0.0035(6)
N2 0.0244(7) 0.0211(7) 0.0275(7) -0.0015(6) 0.0050(6) 0.0013(5)
C10 0.0207(8) 0.0236(8) 0.0246(8) -0.0022(7) 0.0051(7) 0.0018(6)
C11 0.0182(8) 0.0234(8) 0.0361(9) 0.0019(7) 0.0089(7) -0.0001(7)
C12 0.0248(9) 0.0171(8) 0.0378(10) 0.0017(7) 0.0100(8) 0.0008(7)
C13 0.0228(8) 0.0211(8) 0.0271(8) -0.0016(7) 0.0067(7) 0.0013(6)
C14 0.0193(8) 0.0237(8) 0.0354(9) 0.0025(7) 0.0111(7) 0.0017(7)
C15 0.0247(9) 0.0193(8) 0.0344(9) 0.0025(7) 0.0090(7) 0.0040(7)
C16 0.0224(9) 0.0181(8) 0.0350(9) -0.0002(7) 0.0081(7) 0.0018(7)
O17 0.0286(7) 0.0190(6) 0.0628(9) -0.0016(5) 0.0228(6) -0.0010(6)
N18 0.0241(8) 0.0179(7) 0.0490(9) -0.0022(6) 0.0159(7) 0.0006(7)
C20 0.0209(8) 0.0236(8) 0.0259(8) -0.0029(7) 0.0042(7) 0.0016(7)
C21 0.0210(8) 0.0227(8) 0.0272(8) -0.0015(7) 0.0027(7) 0.0022(6)
O21 0.0242(6) 0.0198(6) 0.0493(8) 0.0003(5) 0.0143(5) 0.0043(5)
C22 0.0230(9) 0.0236(8) 0.0275(9) -0.0020(7) 0.0052(7) 0.0016(6)
C23 0.0224(8) 0.0257(9) 0.0278(9) -0.0061(7) 0.0073(7) 0.0031(7)
C24 0.0272(9) 0.0225(8) 0.0267(8) -0.0031(7) 0.0068(7) 0.0005(7)
C25 0.0332(10) 0.0238(9) 0.0387(10) -0.0066(8) 0.0115(8) 0.0001(7)
C26 0.0418(11) 0.0204(9) 0.0432(11) -0.0006(8) 0.0141(9) 0.0010(7)
C27 0.0358(10) 0.0264(9) 0.0424(11) 0.0040(8) 0.0155(9) -0.0001(8)
C28 0.0277(9) 0.0276(9) 0.0348(9) -0.0031(7) 0.0125(8) 0.0027(7)
C29 0.0256(9) 0.0236(8) 0.0254(8) -0.0019(7) 0.0058(7) 0.0012(6)
O30 0.0253(7) 0.0248(6) 0.0463(8) -0.0032(5) 0.0150(6) 0.0037(5)
C31 0.0205(8) 0.0256(9) 0.0270(8) -0.0020(7) 0.0041(7) 0.0028(7)
N32 0.0237(8) 0.0237(8) 0.0346(8) -0.0009(6) 0.0122(6) 0.0028(6)
C33 0.0255(9) 0.0294(9) 0.0252(9) 0.0033(7) 0.0056(7) 0.0007(7)
C34 0.0287(9) 0.0310(9) 0.0328(9) 0.0012(8) 0.0087(8) -0.0001(7)
C35 0.0296(10) 0.0445(12) 0.0394(10) 0.0050(9) 0.0116(8) -0.0021(9)
C36 0.0390(11) 0.0425(11) 0.0443(11) 0.0132(9) 0.0107(9) -0.0053(9)
C37 0.0446(12) 0.0267(9) 0.0413(11) 0.0062(8) 0.0083(9) -0.0022(8)
C38 0.0315(10) 0.0289(9) 0.0315(9) 0.0002(8) 0.0073(8) 0.0012(7)
O39 0.0388(8) 0.0232(6) 0.0551(8) -0.0031(6) 0.0179(6) -0.0002(6)
C40 0.0532(13) 0.0257(10) 0.0554(13) -0.0072(9) 0.0114(11) 0.0032(9)

loop_
_atom_type_symbol
_atom_type_description
_atom_type_scat_dispersion_real
_atom_type_scat_dispersion_imag
_atom_type_scat_source
C C 0.0033 0.0016 'International Tables Vol C Tables 4.2.6.8 and 6.1.1.4'
H H 0.0000 0.0000 'International Tables Vol C Tables 4.2.6.8 and 6.1.1.4'
N N 0.0061 0.0033 'International Tables Vol C Tables 4.2.6.8 and 6.1.1.4'
O O 0.0106 0.0060 'International Tables Vol C Tables 4.2.6.8 and 6.1.1.4'

loop_
_geom_angle_atom_site_label_1
_geom_angle_atom_site_label_2
_geom_angle_atom_site_label_3
_geom_angle
_geom_angle_publ_flag
N2 N1 C10 122.76(14) y
N2 N1 H1 112.9(13) y
C10 N1 H1 124.3(13) y
N1 N2 C20 117.75(14) y
C15 C10 C11 120.57(15) ?
C15 C10 N1 123.12(15) ?
C11 C10 N1 116.30(15) ?
C12 C11 C10 119.89(15) ?
C12 C11 H11 120.1 ?
C10 C11 H11 120.1 ?
C11 C12 C13 120.43(15) ?
C11 C12 H12 119.8 ?
C13 C12 H12 119.8 ?
C14 C13 C12 119.22(15) ?
C14 C13 C16 122.91(15) ?
C12 C13 C16 117.83(14) ?
C15 C14 C13 120.78(15) ?
C15 C14 H14 119.6 ?
C13 C14 H14 119.6 ?
C14 C15 C10 119.07(15) ?
C14 C15 H15 120.5 ?
C10 C15 H15 120.5 ?
O17 C16 N18 122.20(15) y
O17 C16 C13 119.58(15) y
N18 C16 C13 118.19(14) ?
C16 N18 H18A 116.5(12) y
C16 N18 H18B 121.4(13) y
H18A N18 H18B 121.6(17) y
N2 C20 C29 116.23(14) ?
N2 C20 C21 123.19(15) ?
C29 C20 C21 120.58(14) ?
O21 C21 C20 119.87(14) ?
O21 C21 C22 121.50(15) ?
C20 C21 C22 118.62(14) ?
C23 C22 C21 118.66(15) ?
C23 C22 C31 118.01(14) ?
C21 C22 C31 123.33(14) ?
C22 C23 C24 124.09(15) ?
C22 C23 H23 118.0 ?
C24 C23 H23 118.0 ?
C25 C24 C29 119.66(16) ?
C25 C24 C23 120.83(15) ?
C29 C24 C23 119.48(15) ?
C26 C25 C24 120.60(16) ?
C26 C25 H25 119.7 ?
C24 C25 H25 119.7 ?
C25 C26 C27 119.65(16) ?
C25 C26 H26 120.2 ?
C27 C26 H26 120.2 ?
C28 C27 C26 121.05(17) ?
C28 C27 H27 119.5 ?
C26 C27 H27 119.5 ?
C27 C28 C29 120.30(16) ?
C27 C28 H28 119.8 ?
C29 C28 H28 119.8 ?
C28 C29 C24 118.71(15) ?
C28 C29 C20 122.91(15) ?
C24 C29 C20 118.38(15) ?
O30 C31 N32 123.78(15) ?
O30 C31 C22 121.20(14) ?
N32 C31 C22 115.01(14) ?
C31 N32 C33 129.84(15) ?
C31 N32 H32 114.3(12) ?
C33 N32 H32 115.6(12) ?
C34 C33 C38 119.27(16) ?
C34 C33 N32 125.55(16) ?
C38 C33 N32 115.15(15) ?
C33 C34 C35 120.01(17) ?
C33 C34 H34 120.0 ?
C35 C34 H34 120.0 ?
C36 C35 C34 120.48(19) ?
C36 C35 H35 119.8 ?
C34 C35 H35 119.8 ?
C35 C36 C37 120.19(18) ?
C35 C36 H36 119.9 ?
C37 C36 H36 119.9 ?
C38 C37 C36 119.78(18) ?
C38 C37 H37 120.1 ?
C36 C37 H37 120.1 ?
O39 C38 C37 125.13(16) ?
O39 C38 C33 114.60(15) ?
C37 C38 C33 120.27(17) ?
C38 O39 C40 117.98(15) y
O39 C40 H40A 109.5 ?
O39 C40 H40B 109.5 ?
H40A C40 H40B 109.5 ?
O39 C40 H40C 109.5 ?
H40A C40 H40C 109.5 ?
H40B C40 H40C 109.5 ?

loop_
_geom_bond_atom_site_label_1
_geom_bond_atom_site_label_2
_geom_bond_site_symmetry_2
_geom_bond_distance
_geom_bond_publ_flag
N1 N2 . 1.3012(19) y
N1 C10 . 1.400(2) y
N1 H1 . 0.85(2) ?
N2 C20 . 1.346(2) y
C10 C15 . 1.390(2) ?
C10 C11 . 1.392(2) ?
C11 C12 . 1.377(2) ?
C11 H11 . 0.9500 ?
C12 C13 . 1.394(2) ?
C12 H12 . 0.9500 ?
C13 C14 . 1.393(2) ?
C13 C16 . 1.497(2) ?
C14 C15 . 1.389(2) ?
C14 H14 . 0.9500 ?
C15 H15 . 0.9500 ?
C16 O17 . 1.2388(19) y
C16 N18 . 1.334(2) y
N18 H18A . 0.94(2) ?
N18 H18B . 0.90(2) ?
C20 C29 . 1.450(2) ?
C20 C21 . 1.458(2) ?
C21 O21 . 1.268(2) y
C21 C22 . 1.460(2) ?
C22 C23 . 1.359(2) ?
C22 C31 . 1.515(2) ?
C23 C24 . 1.434(2) ?
C23 H23 . 0.9500 ?
C24 C25 . 1.406(2) ?
C24 C29 . 1.416(2) ?
C25 C26 . 1.373(3) ?
C25 H25 . 0.9500 ?
C26 C27 . 1.397(3) ?
C26 H26 . 0.9500 ?
C27 C28 . 1.376(2) ?
C27 H27 . 0.9500 ?
C28 C29 . 1.404(2) ?
C28 H28 . 0.9500 ?
O30 C31 . 1.2332(19) y
C31 N32 . 1.353(2) y
N32 C33 . 1.411(2) y
N32 H32 . 0.89(2) ?
C33 C34 . 1.385(2) ?
C33 C38 . 1.409(2) ?
C34 C35 . 1.392(3) ?
C34 H34 . 0.9500 ?
C35 C36 . 1.377(3) ?
C35 H35 . 0.9500 ?
C36 C37 . 1.392(3) ?
C36 H36 . 0.9500 ?
C37 C38 . 1.381(3) ?
C37 H37 . 0.9500 ?
C38 O39 . 1.369(2) y
O39 C40 . 1.421(2) y
C40 H40A . 0.9800 ?
C40 H40B . 0.9800 ?
C40 H40C . 0.9800 ?

loop_
_geom_hbond_atom_site_label_D
_geom_hbond_atom_site_label_H
_geom_hbond_atom_site_label_A
_geom_hbond_site_symmetry_A
_geom_hbond_distance_DH
_geom_hbond_distance_HA
_geom_hbond_distance_DA
_geom_hbond_angle_DHA
N1 H1 O21 . 0.85(2) 1.73(2) 2.4845(18) 147.4(18)
N18 H18A O17 3_557 0.94(2) 1.94(2) 2.8747(19) 177.4(17)
N18 H18B O30 4_466 0.90(2) 2.11(2) 2.9929(19) 166.7(18)
N32 H32 O21 . 0.89(2) 1.84(2) 2.6178(18) 145.2(17)
N32 H32 O39 . 0.89(2) 2.155(19) 2.5796(18) 108.8(15)
C11 H11 N18 1_655 0.95 2.75 3.419(2) 128
C12 H12 O17 3_657 0.95 2.72 3.434(2) 133
C14 H14 O30 4_466 0.95 2.52 3.387(2) 152

loop_
_geom_torsion_atom_site_label_1
_geom_torsion_atom_site_label_2
_geom_torsion_atom_site_label_3
_geom_torsion_atom_site_label_4
_geom_torsion
_geom_torsion_publ_flag
C10 N1 N2 C20 -177.33(14) y
N2 N1 C10 C15 7.2(2) ?
N2 N1 C10 C11 -173.73(15) ?
C15 C10 C11 C12 1.1(3) ?
N1 C10 C11 C12 -178.00(15) ?
C10 C11 C12 C13 0.9(3) ?
C11 C12 C13 C14 -2.2(3) ?
C11 C12 C13 C16 175.38(15) ?
C12 C13 C14 C15 1.6(3) ?
C16 C13 C14 C15 -175.83(15) ?
C13 C14 C15 C10 0.3(3) ?
C11 C10 C15 C14 -1.6(2) ?
N1 C10 C15 C14 177.37(15) ?
C14 C13 C16 O17 159.68(16) ?
C12 C13 C16 O17 -17.8(2) ?
C14 C13 C16 N18 -18.5(2) ?
C12 C13 C16 N18 163.99(16) ?
N1 N2 C20 C29 -177.69(14) ?
N1 N2 C20 C21 2.2(2) y
N2 C20 C21 O21 -1.4(2) y
C29 C20 C21 O21 178.57(15) ?
N2 C20 C21 C22 178.96(15) ?
C29 C20 C21 C22 -1.1(2) ?
O21 C21 C22 C23 -175.55(15) ?
C20 C21 C22 C23 4.1(2) ?
O21 C21 C22 C31 4.1(2) y
C20 C21 C22 C31 -176.20(14) ?
C21 C22 C23 C24 -3.5(2) ?
C31 C22 C23 C24 176.84(15) ?
C22 C23 C24 C25 -178.65(17) ?
C22 C23 C24 C29 -0.4(2) ?
C29 C24 C25 C26 -0.9(3) ?
C23 C24 C25 C26 177.37(17) ?
C24 C25 C26 C27 -0.6(3) ?
C25 C26 C27 C28 1.4(3) ?
C26 C27 C28 C29 -0.7(3) ?
C27 C28 C29 C24 -0.8(3) ?
C27 C28 C29 C20 178.99(16) ?
C25 C24 C29 C28 1.5(2) ?
C23 C24 C29 C28 -176.72(15) ?
C25 C24 C29 C20 -178.26(15) ?
C23 C24 C29 C20 3.5(2) ?
N2 C20 C29 C28 -2.5(2) ?
C21 C20 C29 C28 177.54(15) ?
N2 C20 C29 C24 177.26(14) ?
C21 C20 C29 C24 -2.7(2) ?
C23 C22 C31 O30 1.1(2) ?
C21 C22 C31 O30 -178.60(15) ?
C23 C22 C31 N32 -177.64(15) ?
C21 C22 C31 N32 2.7(2) y
O30 C31 N32 C33 6.2(3) ?
C22 C31 N32 C33 -175.08(15) ?
C31 N32 C33 C34 3.6(3) ?
C31 N32 C33 C38 -178.57(16) ?
C38 C33 C34 C35 -0.8(3) ?
N32 C33 C34 C35 176.93(16) ?
C33 C34 C35 C36 1.0(3) ?
C34 C35 C36 C37 -0.6(3) ?
C35 C36 C37 C38 -0.1(3) ?
C36 C37 C38 O39 -179.64(17) ?
C36 C37 C38 C33 0.3(3) ?
C34 C33 C38 O39 -179.91(15) ?
N32 C33 C38 O39 2.1(2) y
C34 C33 C38 C37 0.1(3) ?
N32 C33 C38 C37 -177.81(16) ?
C37 C38 O39 C40 8.7(3) ?
C33 C38 O39 C40 -171.23(16) ?

loop_
_cod_related_entry_id
_cod_related_entry_database
_cod_related_entry_code
1 ChemSpider 7851771
